data_7154193
loop_
_publ_author_name
'Tian, Yu'
'Wang, Yuanhao'
'Shang, Hai'
'Xu, Xudong'
'Tang, Yefeng'

_publ_section_title
;
 Rhodium(II)-catalyzed intramolecular formal [4 + 3] cycloadditions of
 dienyltriazoles: rapid access to fused 2,5-dihydroazepines.
;
_journal_issue 2
_journal_name_full 'Organic &amp; biomolecular chemistry'
_journal_page_first 612
_journal_page_last 619
_journal_paper_doi 10.1039/c4ob01910e
_journal_volume 13
_journal_year 2015
_chemical_formula_moiety 'C28 H28 N2 O4 S2'
_chemical_formula_sum 'C28 H28 N2 O4 S2'
_chemical_formula_weight 520.64
_chemical_name_systematic
; 
 ? 
;
_space_group_IT_number 2
_symmetry_cell_setting triclinic
_symmetry_space_group_name_Hall '-P 1'
_symmetry_space_group_name_H-M 'P -1'
_atom_sites_solution_hydrogens geom
_atom_sites_solution_primary direct
_atom_sites_solution_secondary difmap
_audit_creation_method SHELXL-97
_cell_angle_alpha 66.89(3)
_cell_angle_beta 74.79(4)
_cell_angle_gamma 89.89(3)
_cell_formula_units_Z 4
_cell_length_a 13.141(5)
_cell_length_b 13.962(5)
_cell_length_c 16.150(6)
_cell_measurement_reflns_used 42
_cell_measurement_temperature 295(2)
_cell_measurement_theta_max 12.40
_cell_measurement_theta_min 2.91
_cell_volume 2612.8(19)
_computing_cell_refinement 'XSCANS (Bruker, 1997)'
_computing_data_collection 'XSCANS (Bruker, 1997)'
_computing_data_reduction 'XSCANS (Bruker, 1997)'
_computing_molecular_graphics 'SHELXTL (Bruker, 1997)'
_computing_publication_material 'SHELXTL (Bruker, 1997)'
_computing_structure_refinement 'SHELXL-97 (Sheldrick, 1997)'
_computing_structure_solution 'SHELXS-97 (Sheldrick, 1990)'
_diffrn_ambient_temperature 295(2)
_diffrn_measured_fraction_theta_full 0.979
_diffrn_measured_fraction_theta_max 0.979
_diffrn_measurement_device_type 'Bruker P4'
_diffrn_measurement_method '\w scans'
_diffrn_radiation_monochromator graphite
_diffrn_radiation_source 'fine-focus sealed tube'
_diffrn_radiation_type MoK\a
_diffrn_radiation_wavelength 0.71073
_diffrn_reflns_av_R_equivalents 0.0452
_diffrn_reflns_av_sigmaI/netI 0.1144
_diffrn_reflns_limit_h_max 15
_diffrn_reflns_limit_h_min -1
_diffrn_reflns_limit_k_max 15
_diffrn_reflns_limit_k_min -15
_diffrn_reflns_limit_l_max 19
_diffrn_reflns_limit_l_min -18
_diffrn_reflns_number 10365
_diffrn_reflns_theta_full 25.05
_diffrn_reflns_theta_max 25.05
_diffrn_reflns_theta_min 1.83
_diffrn_standards_decay_% 0
_diffrn_standards_interval_count 97
_diffrn_standards_number 3
_exptl_absorpt_coefficient_mu 0.241
_exptl_absorpt_correction_type none
_exptl_crystal_colour colorless
_exptl_crystal_density_diffrn 1.324
_exptl_crystal_density_meas ?
_exptl_crystal_density_method 'not measured'
_exptl_crystal_description prism
_exptl_crystal_F_000 1096
_exptl_crystal_size_max 0.50
_exptl_crystal_size_mid 0.20
_exptl_crystal_size_min 0.10
_refine_diff_density_max 0.239
_refine_diff_density_min -0.323
_refine_diff_density_rms 0.051
_refine_ls_extinction_coef 0.00323(17)
_refine_ls_extinction_expression Fc^*^=kFc[1+0.001xFc^2^\l^3^/sin(2\q)]^-1/4^
_refine_ls_extinction_method SHELXL
_refine_ls_goodness_of_fit_ref 1.018
_refine_ls_hydrogen_treatment constr
_refine_ls_matrix_type full
_refine_ls_number_parameters 653
_refine_ls_number_reflns 9072
_refine_ls_number_restraints 0
_refine_ls_restrained_S_all 1.018
_refine_ls_R_factor_all 0.1566
_refine_ls_R_factor_gt 0.0533
_refine_ls_shift/su_max 0.000
_refine_ls_shift/su_mean 0.000
_refine_ls_structure_factor_coef Fsqd
_refine_ls_weighting_details 'calc w=1/[\s^2^(Fo^2^)+(0.0010P)^2^+0.0000P] where P=(Fo^2^+2Fc^2^)/3'
_refine_ls_weighting_scheme calc
_refine_ls_wR_factor_gt 0.0880
_refine_ls_wR_factor_ref 0.1148
_reflns_number_gt 3712
_reflns_number_total 9072
_reflns_threshold_expression I>2sigma(I)
_cod_data_source_file c4ob01910e2.cif
_cod_data_source_block tangyf-5
_cod_depositor_comments
;
The following automatic conversions were performed:

'_symmetry_cell_setting' value 'Triclinic' changed to 'triclinic'
according to
/usr/data/users/saulius/crontab/automatic-downloads/rss-feeds/RSC/lib/dictionaries/cif_core.dic
dictionary named 'cif_core.dic' version 2.4.2 from 2011-04-26.

Automatic conversion script
Id: cif_fix_values 2827 2014-09-09 07:05:25Z andrius 

The following automatic conversions were performed:

'_exptl_crystal_density_meas' value 'none' was changed to '?' - the
value is perceived as not measured.

Automatic conversion script
Id: cif_fix_values 3008 2015-01-20 13:52:24Z robertas 

 Adding full bibliography for 7154193.cif.
;
_cod_original_sg_symbol_H-M P-1
_cod_database_code 7154193

loop_
_symmetry_equiv_pos_as_xyz
'x, y, z'
'-x, -y, -z'

loop_
_atom_site_label
_atom_site_type_symbol
_atom_site_fract_x
_atom_site_fract_y
_atom_site_fract_z
_atom_site_U_iso_or_equiv
_atom_site_adp_type
_atom_site_occupancy
_atom_site_symmetry_multiplicity
_atom_site_calc_flag
_atom_site_refinement_flags
S1 S 0.64425(10) 0.05716(9) 0.29622(9) 0.0620(3) Uani 1 1 d .
S2 S 0.53398(9) 0.60089(8) 0.05912(7) 0.0536(3) Uani 1 1 d .
S3 S 0.17431(10) 0.75343(9) 0.21519(10) 0.0679(4) Uani 1 1 d .
S4 S 0.02027(10) 0.33187(9) 0.08330(8) 0.0615(3) Uani 1 1 d .
O1 O 0.7521(2) 0.0724(2) 0.2414(2) 0.0796(10) Uani 1 1 d .
O2 O 0.6076(3) -0.0286(2) 0.3875(2) 0.0791(10) Uani 1 1 d .
O3 O 0.6225(2) 0.6370(2) -0.02368(17) 0.0603(8) Uani 1 1 d .
O4 O 0.4296(2) 0.6251(2) 0.05293(18) 0.0608(8) Uani 1 1 d .
O5 O 0.2670(2) 0.7791(2) 0.1365(2) 0.0877(11) Uani 1 1 d .
O6 O 0.1765(3) 0.7754(2) 0.2938(2) 0.0875(10) Uani 1 1 d .
O7 O 0.1046(2) 0.3583(2) -0.00160(18) 0.0679(9) Uani 1 1 d .
O8 O -0.0864(2) 0.3073(2) 0.0865(2) 0.0742(9) Uani 1 1 d .
N1 N 0.6225(3) 0.1649(2) 0.3129(2) 0.0526(9) Uani 1 1 d .
N2 N 0.5286(2) 0.4751(2) 0.1060(2) 0.0467(8) Uani 1 1 d .
N3 N 0.1432(3) 0.6275(2) 0.2539(2) 0.0559(9) Uani 1 1 d .
N4 N 0.0216(3) 0.4306(2) 0.1109(2) 0.0537(9) Uani 1 1 d .
C1 C 0.5452(3) 0.1623(3) 0.3986(3) 0.0573(12) Uani 1 1 d .
H1 H 0.5402 0.0918 0.4475 0.069 Uiso 1 1 calc R
C2 C 0.4357(3) 0.1803(3) 0.3898(3) 0.0570(12) Uani 1 1 d .
H2 H 0.3809 0.1460 0.4445 0.068 Uiso 1 1 calc R
C3 C 0.4064(3) 0.2376(3) 0.3156(3) 0.0556(11) Uani 1 1 d .
H3 H 0.3333 0.2368 0.3254 0.067 Uiso 1 1 calc R
C4 C 0.4708(3) 0.3035(3) 0.2185(3) 0.0461(10) Uani 1 1 d .
H4 H 0.4540 0.2736 0.1773 0.055 Uiso 1 1 calc R
C5 C 0.4393(3) 0.4149(3) 0.1872(3) 0.0548(11) Uani 1 1 d .
H5A H 0.3738 0.4184 0.1697 0.066 Uiso 1 1 calc R
H5B H 0.4309 0.4402 0.2363 0.066 Uiso 1 1 calc R
C6 C 0.6267(3) 0.4251(3) 0.1128(3) 0.0546(11) Uani 1 1 d .
H6A H 0.6762 0.4664 0.1244 0.066 Uiso 1 1 calc R
H6B H 0.6609 0.4161 0.0556 0.066 Uiso 1 1 calc R
C7 C 0.5893(3) 0.3216(3) 0.1940(3) 0.0449(10) Uani 1 1 d .
C8 C 0.6556(3) 0.2611(3) 0.2319(3) 0.0517(11) Uani 1 1 d .
H8 H 0.7280 0.2820 0.2045 0.062 Uiso 1 1 calc R
C9 C 0.5661(3) 0.0500(3) 0.2263(3) 0.0506(11) Uani 1 1 d .
C10 C 0.5956(3) 0.1120(3) 0.1320(3) 0.0603(12) Uani 1 1 d .
H10 H 0.6599 0.1547 0.1044 0.072 Uiso 1 1 calc R
C11 C 0.5308(4) 0.1115(3) 0.0784(3) 0.0681(14) Uani 1 1 d .
H11 H 0.5507 0.1560 0.0149 0.082 Uiso 1 1 calc R
C12 C 0.4376(4) 0.0473(4) 0.1155(4) 0.0692(14) Uani 1 1 d .
C13 C 0.4101(4) -0.0171(4) 0.2102(4) 0.0714(14) Uani 1 1 d .
H13 H 0.3476 -0.0626 0.2369 0.086 Uiso 1 1 calc R
C14 C 0.4723(4) -0.0156(3) 0.2657(3) 0.0639(12) Uani 1 1 d .
H14 H 0.4514 -0.0586 0.3295 0.077 Uiso 1 1 calc R
C15 C 0.3643(4) 0.0496(4) 0.0575(4) 0.1019(19) Uani 1 1 d .
H15A H 0.3176 0.1024 0.0582 0.153 Uiso 1 1 calc R
H15B H 0.3233 -0.0176 0.0832 0.153 Uiso 1 1 calc R
H15C H 0.4053 0.0654 -0.0060 0.153 Uiso 1 1 calc R
C16 C 0.5921(4) 0.2376(4) 0.4293(3) 0.0581(12) Uani 1 1 d .
C17 C 0.5655(4) 0.3366(4) 0.4089(3) 0.0762(15) Uani 1 1 d .
H17 H 0.5141 0.3591 0.3775 0.091 Uiso 1 1 calc R
C18 C 0.6139(5) 0.4044(5) 0.4340(4) 0.104(2) Uani 1 1 d .
H18 H 0.5965 0.4727 0.4181 0.125 Uiso 1 1 calc R
C19 C 0.6874(6) 0.3709(6) 0.4822(4) 0.112(2) Uani 1 1 d .
H19 H 0.7188 0.4157 0.5007 0.134 Uiso 1 1 calc R
C20 C 0.7145(5) 0.2718(6) 0.5033(4) 0.115(2) Uani 1 1 d .
H20 H 0.7648 0.2490 0.5357 0.138 Uiso 1 1 calc R
C21 C 0.6672(4) 0.2051(4) 0.4764(3) 0.0856(16) Uani 1 1 d .
H21 H 0.6865 0.1377 0.4902 0.103 Uiso 1 1 calc R
C22 C 0.5624(3) 0.6468(3) 0.1381(3) 0.0504(11) Uani 1 1 d .
C23 C 0.4818(4) 0.6663(3) 0.2015(3) 0.0675(13) Uani 1 1 d .
H23 H 0.4118 0.6587 0.2007 0.081 Uiso 1 1 calc R
C24 C 0.5055(4) 0.6967(4) 0.2656(3) 0.0753(14) Uani 1 1 d .
H24 H 0.4506 0.7105 0.3078 0.090 Uiso 1 1 calc R
C25 C 0.6068(4) 0.7077(3) 0.2699(3) 0.0670(13) Uani 1 1 d .
C26 C 0.6877(4) 0.6882(3) 0.2054(3) 0.0670(13) Uani 1 1 d .
H26 H 0.7576 0.6955 0.2067 0.080 Uiso 1 1 calc R
C27 C 0.6661(3) 0.6584(3) 0.1396(3) 0.0580(12) Uani 1 1 d .
H27 H 0.7210 0.6461 0.0964 0.070 Uiso 1 1 calc R
C28 C 0.6329(4) 0.7409(4) 0.3406(3) 0.1005(18) Uani 1 1 d .
H28A H 0.5695 0.7565 0.3765 0.151 Uiso 1 1 d R
H28B H 0.6839 0.8022 0.3086 0.151 Uiso 1 1 d R
H28C H 0.6620 0.6853 0.3820 0.151 Uiso 1 1 d R
C29 C 0.0676(3) 0.5708(3) 0.3470(3) 0.0586(12) Uani 1 1 d .
H29 H 0.0690 0.6134 0.3826 0.070 Uiso 1 1 calc R
C30 C -0.0453(3) 0.5572(3) 0.3469(3) 0.0641(13) Uani 1 1 d .
H30 H -0.0961 0.5611 0.3975 0.077 Uiso 1 1 calc R
C31 C -0.0823(3) 0.5407(3) 0.2857(3) 0.0605(12) Uani 1 1 d .
H31 H -0.1559 0.5320 0.3001 0.073 Uiso 1 1 calc R
C32 C -0.0247(3) 0.5335(3) 0.1967(3) 0.0503(11) Uani 1 1 d .
H32 H -0.0432 0.5914 0.1463 0.060 Uiso 1 1 calc R
C33 C -0.0604(3) 0.4323(3) 0.1913(3) 0.0606(12) Uani 1 1 d .
H33A H -0.0624 0.3716 0.2483 0.073 Uiso 1 1 calc R
H33B H -0.1299 0.4345 0.1808 0.073 Uiso 1 1 calc R
C34 C 0.1229(3) 0.4820(3) 0.1030(3) 0.0646(13) Uani 1 1 d .
H34A H 0.1560 0.5314 0.0389 0.078 Uiso 1 1 calc R
H34B H 0.1712 0.4308 0.1227 0.078 Uiso 1 1 calc R
C35 C 0.0936(3) 0.5373(3) 0.1674(3) 0.0489(11) Uani 1 1 d .
C36 C 0.1654(3) 0.5803(3) 0.1888(3) 0.0556(12) Uani 1 1 d .
H36 H 0.2362 0.5799 0.1592 0.067 Uiso 1 1 calc R
C37 C 0.0705(3) 0.8124(3) 0.1729(3) 0.0573(12) Uani 1 1 d .
C38 C 0.0042(4) 0.8623(4) 0.2193(3) 0.0774(15) Uani 1 1 d .
H38 H 0.0149 0.8653 0.2729 0.093 Uiso 1 1 calc R
C39 C -0.0777(4) 0.9078(4) 0.1870(4) 0.0960(18) Uani 1 1 d .
H39 H -0.1211 0.9434 0.2179 0.115 Uiso 1 1 calc R
C40 C -0.0968(4) 0.9017(4) 0.1102(4) 0.0804(15) Uani 1 1 d .
C41 C -0.0308(5) 0.8517(4) 0.0643(4) 0.0820(16) Uani 1 1 d .
H41 H -0.0430 0.8472 0.0117 0.098 Uiso 1 1 calc R
C42 C 0.0542(4) 0.8075(3) 0.0949(3) 0.0734(14) Uani 1 1 d .
H42 H 0.0997 0.7749 0.0623 0.088 Uiso 1 1 calc R
C43 C -0.1892(4) 0.9501(4) 0.0754(4) 0.115(2) Uani 1 1 d .
H43A H -0.1804 0.9538 0.0133 0.172 Uiso 1 1 calc R
H43B H -0.1911 1.0194 0.0741 0.172 Uiso 1 1 calc R
H43C H -0.2543 0.9077 0.1168 0.172 Uiso 1 1 calc R
C44 C 0.1086(4) 0.4692(4) 0.3970(3) 0.0584(12) Uani 1 1 d .
C45 C 0.0471(4) 0.3746(4) 0.4399(3) 0.0839(16) Uani 1 1 d .
H45 H -0.0219 0.3714 0.4357 0.101 Uiso 1 1 calc R
C46 C 0.0850(6) 0.2840(5) 0.4891(4) 0.116(2) Uani 1 1 d .
H46 H 0.0414 0.2207 0.5190 0.139 Uiso 1 1 calc R
C47 C 0.1859(7) 0.2879(6) 0.4937(4) 0.113(2) Uani 1 1 d .
H47 H 0.2116 0.2269 0.5271 0.136 Uiso 1 1 calc R
C48 C 0.2504(5) 0.3801(6) 0.4500(4) 0.102(2) Uani 1 1 d .
H48 H 0.3202 0.3822 0.4524 0.122 Uiso 1 1 calc R
C49 C 0.2108(4) 0.4704(4) 0.4020(3) 0.0774(15) Uani 1 1 d .
H49 H 0.2547 0.5336 0.3723 0.093 Uiso 1 1 calc R
C50 C 0.0541(4) 0.2270(3) 0.1708(3) 0.0542(11) Uani 1 1 d .
C51 C -0.0232(4) 0.1603(4) 0.2483(3) 0.0745(14) Uani 1 1 d .
H51 H -0.0944 0.1677 0.2522 0.089 Uiso 1 1 calc R
C52 C 0.0044(4) 0.0832(4) 0.3195(4) 0.0890(17) Uani 1 1 d .
H52 H -0.0486 0.0379 0.3712 0.107 Uiso 1 1 calc R
C53 C 0.1087(5) 0.0711(4) 0.3167(4) 0.0823(16) Uani 1 1 d .
C54 C 0.1842(4) 0.1377(4) 0.2393(4) 0.0767(14) Uani 1 1 d .
H54 H 0.2553 0.1302 0.2361 0.092 Uiso 1 1 calc R
C55 C 0.1594(4) 0.2151(3) 0.1661(3) 0.0671(13) Uani 1 1 d .
H55 H 0.2127 0.2591 0.1138 0.081 Uiso 1 1 calc R
C56 C 0.1391(4) -0.0148(4) 0.3955(4) 0.124(2) Uani 1 1 d .
H56A H 0.0785 -0.0428 0.4497 0.186 Uiso 1 1 calc R
H56B H 0.1948 0.0133 0.4107 0.186 Uiso 1 1 calc R
H56C H 0.1635 -0.0696 0.3760 0.186 Uiso 1 1 calc R

loop_
_atom_site_aniso_label
_atom_site_aniso_U_11
_atom_site_aniso_U_22
_atom_site_aniso_U_33
_atom_site_aniso_U_23
_atom_site_aniso_U_13
_atom_site_aniso_U_12
S1 0.0633(9) 0.0515(7) 0.0767(9) -0.0252(7) -0.0304(7) 0.0146(6)
S2 0.0553(8) 0.0522(7) 0.0471(7) -0.0144(6) -0.0136(6) 0.0072(6)
S3 0.0556(8) 0.0633(8) 0.0924(10) -0.0360(7) -0.0262(8) 0.0108(7)
S4 0.0579(8) 0.0743(9) 0.0619(8) -0.0364(7) -0.0189(7) 0.0142(7)
O1 0.052(2) 0.086(2) 0.116(3) -0.056(2) -0.0247(19) 0.0264(18)
O2 0.114(3) 0.0452(18) 0.074(2) -0.0080(16) -0.046(2) 0.0143(18)
O3 0.0598(19) 0.0624(18) 0.0417(16) -0.0118(14) -0.0019(15) -0.0038(16)
O4 0.0513(19) 0.0659(19) 0.069(2) -0.0245(16) -0.0276(16) 0.0178(16)
O5 0.048(2) 0.071(2) 0.124(3) -0.035(2) 0.000(2) -0.0013(17)
O6 0.105(3) 0.088(2) 0.114(3) -0.065(2) -0.065(2) 0.024(2)
O7 0.068(2) 0.091(2) 0.0515(18) -0.0367(17) -0.0150(17) 0.0217(18)
O8 0.056(2) 0.100(2) 0.089(2) -0.054(2) -0.0323(18) 0.0178(18)
N1 0.064(2) 0.040(2) 0.052(2) -0.0169(17) -0.0164(19) 0.0093(18)
N2 0.042(2) 0.041(2) 0.048(2) -0.0123(16) -0.0076(17) 0.0061(17)
N3 0.051(2) 0.053(2) 0.064(2) -0.0273(19) -0.012(2) 0.0066(19)
N4 0.048(2) 0.063(2) 0.056(2) -0.0319(19) -0.0121(19) 0.0095(19)
C1 0.065(3) 0.047(3) 0.050(3) -0.010(2) -0.016(2) 0.009(2)
C2 0.053(3) 0.057(3) 0.045(3) -0.010(2) -0.004(2) -0.001(2)
C3 0.053(3) 0.058(3) 0.049(3) -0.015(2) -0.012(2) 0.000(2)
C4 0.044(3) 0.048(3) 0.045(3) -0.017(2) -0.015(2) 0.003(2)
C5 0.046(3) 0.061(3) 0.049(3) -0.016(2) -0.009(2) 0.007(2)
C6 0.044(3) 0.056(3) 0.055(3) -0.017(2) -0.007(2) 0.008(2)
C7 0.044(3) 0.040(2) 0.047(3) -0.017(2) -0.009(2) 0.002(2)
C8 0.049(3) 0.048(3) 0.056(3) -0.022(2) -0.009(2) 0.001(2)
C9 0.047(3) 0.049(3) 0.053(3) -0.018(2) -0.015(2) 0.007(2)
C10 0.058(3) 0.056(3) 0.065(3) -0.028(3) -0.007(3) 0.002(2)
C11 0.090(4) 0.057(3) 0.064(3) -0.028(3) -0.029(3) 0.018(3)
C12 0.082(4) 0.066(3) 0.081(4) -0.040(3) -0.041(3) 0.026(3)
C13 0.057(3) 0.074(3) 0.091(4) -0.039(3) -0.024(3) -0.003(3)
C14 0.062(3) 0.061(3) 0.064(3) -0.022(2) -0.016(3) 0.002(3)
C15 0.123(5) 0.108(4) 0.124(5) -0.070(4) -0.079(4) 0.040(4)
C16 0.065(3) 0.055(3) 0.047(3) -0.014(2) -0.017(2) -0.002(3)
C17 0.093(4) 0.063(3) 0.073(3) -0.031(3) -0.021(3) -0.007(3)
C18 0.129(6) 0.088(5) 0.090(5) -0.041(4) -0.015(4) -0.017(4)
C19 0.129(6) 0.128(6) 0.074(5) -0.053(5) -0.004(4) -0.045(5)
C20 0.117(6) 0.138(6) 0.091(5) -0.034(5) -0.052(4) -0.022(5)
C21 0.090(4) 0.090(4) 0.081(4) -0.028(3) -0.042(3) 0.003(3)
C22 0.047(3) 0.055(3) 0.047(3) -0.020(2) -0.013(2) 0.005(2)
C23 0.053(3) 0.079(3) 0.078(3) -0.040(3) -0.018(3) 0.014(3)
C24 0.070(4) 0.088(4) 0.077(4) -0.046(3) -0.015(3) 0.010(3)
C25 0.090(4) 0.054(3) 0.062(3) -0.026(3) -0.027(3) 0.001(3)
C26 0.065(3) 0.059(3) 0.080(3) -0.027(3) -0.028(3) 0.006(3)
C27 0.056(3) 0.057(3) 0.062(3) -0.028(2) -0.013(2) 0.010(2)
C28 0.125(5) 0.106(4) 0.098(4) -0.066(4) -0.038(4) 0.014(4)
C29 0.060(3) 0.073(3) 0.055(3) -0.036(3) -0.021(3) 0.018(3)
C30 0.050(3) 0.092(4) 0.056(3) -0.041(3) -0.008(2) 0.017(3)
C31 0.046(3) 0.082(3) 0.055(3) -0.034(3) -0.008(2) 0.012(2)
C32 0.043(3) 0.060(3) 0.047(3) -0.024(2) -0.009(2) 0.014(2)
C33 0.040(3) 0.076(3) 0.063(3) -0.034(3) -0.001(2) 0.009(2)
C34 0.050(3) 0.079(3) 0.068(3) -0.039(3) -0.009(2) 0.005(3)
C35 0.040(3) 0.057(3) 0.046(3) -0.020(2) -0.007(2) 0.009(2)
C36 0.047(3) 0.057(3) 0.057(3) -0.024(2) -0.005(2) 0.012(2)
C37 0.055(3) 0.053(3) 0.068(3) -0.027(2) -0.021(3) 0.014(2)
C38 0.075(4) 0.090(4) 0.083(4) -0.045(3) -0.032(3) 0.031(3)
C39 0.075(4) 0.114(5) 0.108(5) -0.052(4) -0.030(4) 0.041(4)
C40 0.073(4) 0.063(3) 0.100(4) -0.020(3) -0.038(4) 0.008(3)
C41 0.111(5) 0.058(3) 0.086(4) -0.023(3) -0.052(4) 0.008(3)
C42 0.097(4) 0.054(3) 0.073(4) -0.030(3) -0.025(3) 0.017(3)
C43 0.084(4) 0.091(4) 0.157(6) -0.015(4) -0.069(4) 0.015(3)
C44 0.063(3) 0.070(3) 0.045(3) -0.027(3) -0.014(3) 0.012(3)
C45 0.090(4) 0.081(4) 0.082(4) -0.031(3) -0.029(3) 0.014(4)
C46 0.134(6) 0.072(4) 0.121(6) -0.018(4) -0.039(5) 0.017(5)
C47 0.138(7) 0.116(6) 0.077(5) -0.032(4) -0.029(5) 0.063(6)
C48 0.091(5) 0.159(6) 0.066(4) -0.049(4) -0.037(4) 0.054(5)
C49 0.070(4) 0.105(4) 0.062(3) -0.035(3) -0.024(3) 0.020(3)
C50 0.051(3) 0.057(3) 0.058(3) -0.027(2) -0.017(2) 0.008(2)
C51 0.056(3) 0.079(4) 0.081(4) -0.027(3) -0.018(3) 0.001(3)
C52 0.077(4) 0.079(4) 0.083(4) -0.011(3) -0.011(3) -0.005(3)
C53 0.090(4) 0.073(4) 0.083(4) -0.025(3) -0.033(4) 0.019(3)
C54 0.064(4) 0.080(4) 0.083(4) -0.027(3) -0.026(3) 0.016(3)
C55 0.053(3) 0.066(3) 0.076(4) -0.026(3) -0.013(3) 0.006(3)
C56 0.130(6) 0.109(5) 0.102(5) -0.003(4) -0.047(4) 0.029(4)

loop_
_atom_type_symbol
_atom_type_description
_atom_type_scat_dispersion_real
_atom_type_scat_dispersion_imag
_atom_type_scat_source
C C 0.0033 0.0016 'International Tables Vol C Tables 4.2.6.8 and 6.1.1.4'
H H 0.0000 0.0000 'International Tables Vol C Tables 4.2.6.8 and 6.1.1.4'
N N 0.0061 0.0033 'International Tables Vol C Tables 4.2.6.8 and 6.1.1.4'
O O 0.0106 0.0060 'International Tables Vol C Tables 4.2.6.8 and 6.1.1.4'
S S 0.1246 0.1234 'International Tables Vol C Tables 4.2.6.8 and 6.1.1.4'

loop_
_geom_angle_atom_site_label_1
_geom_angle_atom_site_label_2
_geom_angle_atom_site_label_3
_geom_angle
O1 S1 O2 120.6(2)
O1 S1 N1 106.23(18)
O2 S1 N1 106.38(18)
O1 S1 C9 106.80(19)
O2 S1 C9 109.2(2)
N1 S1 C9 106.88(18)
O4 S2 O3 120.42(18)
O4 S2 N2 106.90(17)
O3 S2 N2 106.52(17)
O4 S2 C22 107.37(19)
O3 S2 C22 107.92(19)
N2 S2 C22 107.04(18)
O6 S3 O5 120.8(2)
O6 S3 N3 107.3(2)
O5 S3 N3 105.56(19)
O6 S3 C37 108.4(2)
O5 S3 C37 107.8(2)
N3 S3 C37 106.12(19)
O8 S4 O7 120.61(19)
O8 S4 N4 107.09(19)
O7 S4 N4 105.99(18)
O8 S4 C50 108.2(2)
O7 S4 C50 107.4(2)
N4 S4 C50 106.82(18)
C8 N1 C1 120.0(3)
C8 N1 S1 116.4(3)
C1 N1 S1 121.0(3)
C5 N2 C6 110.9(3)
C5 N2 S2 119.1(3)
C6 N2 S2 120.0(3)
C36 N3 C29 119.3(3)
C36 N3 S3 118.6(3)
C29 N3 S3 119.7(3)
C33 N4 C34 110.0(3)
C33 N4 S4 120.0(3)
C34 N4 S4 119.8(3)
N1 C1 C2 114.4(4)
N1 C1 C16 107.6(3)
C2 C1 C16 113.8(4)
N1 C1 H1 106.9
C2 C1 H1 106.9
C16 C1 H1 106.9
C3 C2 C1 128.9(4)
C3 C2 H2 115.6
C1 C2 H2 115.6
C2 C3 C4 130.4(4)
C2 C3 H3 114.8
C4 C3 H3 114.8
C3 C4 C7 121.1(3)
C3 C4 C5 110.6(3)
C7 C4 C5 102.7(3)
C3 C4 H4 107.3
C7 C4 H4 107.3
C5 C4 H4 107.3
N2 C5 C4 103.2(3)
N2 C5 H5A 111.1
C4 C5 H5A 111.1
N2 C5 H5B 111.1
C4 C5 H5B 111.1
H5A C5 H5B 109.1
N2 C6 C7 103.8(3)
N2 C6 H6A 111.0
C7 C6 H6A 111.0
N2 C6 H6B 111.0
C7 C6 H6B 111.0
H6A C6 H6B 109.0
C8 C7 C6 121.8(4)
C8 C7 C4 129.6(4)
C6 C7 C4 108.6(3)
C7 C8 N1 123.4(4)
C7 C8 H8 118.3
N1 C8 H8 118.3
C10 C9 C14 119.2(4)
C10 C9 S1 120.3(4)
C14 C9 S1 120.4(3)
C11 C10 C9 120.3(4)
C11 C10 H10 119.9
C9 C10 H10 119.9
C12 C11 C10 121.7(4)
C12 C11 H11 119.2
C10 C11 H11 119.2
C11 C12 C13 117.6(5)
C11 C12 C15 121.7(5)
C13 C12 C15 120.7(5)
C14 C13 C12 121.7(5)
C14 C13 H13 119.2
C12 C13 H13 119.2
C13 C14 C9 119.5(4)
C13 C14 H14 120.2
C9 C14 H14 120.2
C12 C15 H15A 109.5
C12 C15 H15B 109.5
H15A C15 H15B 109.5
C12 C15 H15C 109.5
H15A C15 H15C 109.5
H15B C15 H15C 109.5
C17 C16 C21 119.1(5)
C17 C16 C1 122.6(4)
C21 C16 C1 118.3(4)
C16 C17 C18 120.8(5)
C16 C17 H17 119.6
C18 C17 H17 119.6
C19 C18 C17 119.8(6)
C19 C18 H18 120.1
C17 C18 H18 120.1
C20 C19 C18 119.9(7)
C20 C19 H19 120.0
C18 C19 H19 120.0
C19 C20 C21 119.9(6)
C19 C20 H20 120.0
C21 C20 H20 120.0
C16 C21 C20 120.5(5)
C16 C21 H21 119.8
C20 C21 H21 119.8
C23 C22 C27 119.9(4)
C23 C22 S2 120.5(4)
C27 C22 S2 119.5(3)
C24 C23 C22 119.4(4)
C24 C23 H23 120.3
C22 C23 H23 120.3
C25 C24 C23 122.3(5)
C25 C24 H24 118.9
C23 C24 H24 118.9
C24 C25 C26 117.9(5)
C24 C25 C28 122.3(5)
C26 C25 C28 119.8(5)
C27 C26 C25 121.0(5)
C27 C26 H26 119.5
C25 C26 H26 119.5
C26 C27 C22 119.5(4)
C26 C27 H27 120.3
C22 C27 H27 120.3
C25 C28 H28A 109.5
C25 C28 H28B 109.5
H28A C28 H28B 109.5
C25 C28 H28C 109.5
H28A C28 H28C 109.5
H28B C28 H28C 109.5
N3 C29 C30 115.0(4)
N3 C29 C44 108.9(3)
C30 C29 C44 113.5(4)
N3 C29 H29 106.3
C30 C29 H29 106.3
C44 C29 H29 106.3
C31 C30 C29 128.9(4)
C31 C30 H30 115.6
C29 C30 H30 115.6
C30 C31 C32 129.7(4)
C30 C31 H31 115.1
C32 C31 H31 115.1
C31 C32 C35 121.6(4)
C31 C32 C33 112.5(3)
C35 C32 C33 102.2(3)
C31 C32 H32 106.5
C35 C32 H32 106.5
C33 C32 H32 106.5
N4 C33 C32 102.7(3)
N4 C33 H33A 111.2
C32 C33 H33A 111.2
N4 C33 H33B 111.2
C32 C33 H33B 111.2
H33A C33 H33B 109.1
N4 C34 C35 104.2(3)
N4 C34 H34A 110.9
C35 C34 H34A 110.9
N4 C34 H34B 110.9
C35 C34 H34B 110.9
H34A C34 H34B 108.9
C36 C35 C32 130.0(4)
C36 C35 C34 121.9(4)
C32 C35 C34 108.1(4)
C35 C36 N3 124.8(4)
C35 C36 H36 117.6
N3 C36 H36 117.6
C42 C37 C38 119.7(4)
C42 C37 S3 120.3(4)
C38 C37 S3 119.9(4)
C39 C38 C37 120.2(5)
C39 C38 H38 119.9
C37 C38 H38 119.9
C40 C39 C38 120.9(5)
C40 C39 H39 119.5
C38 C39 H39 119.5
C39 C40 C41 118.8(5)
C39 C40 C43 121.1(6)
C41 C40 C43 120.2(6)
C40 C41 C42 120.9(5)
C40 C41 H41 119.5
C42 C41 H41 119.5
C37 C42 C41 119.5(5)
C37 C42 H42 120.3
C41 C42 H42 120.3
C40 C43 H43A 109.5
C40 C43 H43B 109.5
H43A C43 H43B 109.5
C40 C43 H43C 109.5
H43A C43 H43C 109.5
H43B C43 H43C 109.5
C49 C44 C45 117.6(5)
C49 C44 C29 119.5(5)
C45 C44 C29 122.8(5)
C44 C45 C46 121.6(5)
C44 C45 H45 119.2
C46 C45 H45 119.2
C47 C46 C45 119.4(6)
C47 C46 H46 120.3
C45 C46 H46 120.3
C46 C47 C48 120.7(7)
C46 C47 H47 119.7
C48 C47 H47 119.7
C47 C48 C49 119.2(6)
C47 C48 H48 120.4
C49 C48 H48 120.4
C44 C49 C48 121.5(5)
C44 C49 H49 119.3
C48 C49 H49 119.3
C51 C50 C55 119.3(4)
C51 C50 S4 120.6(4)
C55 C50 S4 120.0(4)
C52 C51 C50 120.1(5)
C52 C51 H51 119.9
C50 C51 H51 119.9
C51 C52 C53 121.4(5)
C51 C52 H52 119.3
C53 C52 H52 119.3
C54 C53 C52 117.7(5)
C54 C53 C56 120.9(5)
C52 C53 C56 121.4(6)
C53 C54 C55 122.4(5)
C53 C54 H54 118.8
C55 C54 H54 118.8
C54 C55 C50 119.0(5)
C54 C55 H55 120.5
C50 C55 H55 120.5
C53 C56 H56A 109.5
C53 C56 H56B 109.5
H56A C56 H56B 109.5
C53 C56 H56C 109.5
H56A C56 H56C 109.5
H56B C56 H56C 109.5

loop_
_geom_bond_atom_site_label_1
_geom_bond_atom_site_label_2
_geom_bond_distance
S1 O1 1.426(3)
S1 O2 1.443(3)
S1 N1 1.641(3)
S1 C9 1.743(4)
S2 O4 1.431(3)
S2 O3 1.433(3)
S2 N2 1.610(3)
S2 C22 1.752(4)
S3 O6 1.426(3)
S3 O5 1.435(3)
S3 N3 1.629(3)
S3 C37 1.745(4)
S4 O8 1.426(3)
S4 O7 1.432(3)
S4 N4 1.609(3)
S4 C50 1.744(4)
N1 C8 1.424(4)
N1 C1 1.473(5)
N2 C5 1.461(4)
N2 C6 1.474(4)
N3 C36 1.417(5)
N3 C29 1.469(5)
N4 C33 1.462(4)
N4 C34 1.464(5)
C1 C2 1.494(5)
C1 C16 1.519(5)
C1 H1 0.9800
C2 C3 1.309(5)
C2 H2 0.9300
C3 C4 1.482(5)
C3 H3 0.9300
C4 C7 1.499(5)
C4 C5 1.528(5)
C4 H4 0.9800
C5 H5A 0.9700
C5 H5B 0.9700
C6 C7 1.493(5)
C6 H6A 0.9700
C6 H6B 0.9700
C7 C8 1.311(5)
C8 H8 0.9300
C9 C10 1.369(5)
C9 C14 1.378(5)
C10 C11 1.367(5)
C10 H10 0.9300
C11 C12 1.363(6)
C11 H11 0.9300
C12 C13 1.382(6)
C12 C15 1.502(6)
C13 C14 1.367(5)
C13 H13 0.9300
C14 H14 0.9300
C15 H15A 0.9600
C15 H15B 0.9600
C15 H15C 0.9600
C16 C17 1.357(6)
C16 C21 1.371(6)
C17 C18 1.380(6)
C17 H17 0.9300
C18 C19 1.366(8)
C18 H18 0.9300
C19 C20 1.360(8)
C19 H19 0.9300
C20 C21 1.378(7)
C20 H20 0.9300
C21 H21 0.9300
C22 C23 1.375(5)
C22 C27 1.381(5)
C23 C24 1.366(6)
C23 H23 0.9300
C24 C25 1.363(6)
C24 H24 0.9300
C25 C26 1.390(6)
C25 C28 1.503(6)
C26 C27 1.375(5)
C26 H26 0.9300
C27 H27 0.9300
C28 H28A 0.9600
C28 H28B 0.9601
C28 H28C 0.9599
C29 C30 1.496(5)
C29 C44 1.511(5)
C29 H29 0.9800
C30 C31 1.304(5)
C30 H30 0.9300
C31 C32 1.480(5)
C31 H31 0.9300
C32 C35 1.495(5)
C32 C33 1.532(5)
C32 H32 0.9800
C33 H33A 0.9700
C33 H33B 0.9700
C34 C35 1.498(5)
C34 H34A 0.9700
C34 H34B 0.9700
C35 C36 1.307(5)
C36 H36 0.9300
C37 C42 1.359(5)
C37 C38 1.369(5)
C38 C39 1.365(6)
C38 H38 0.9300
C39 C40 1.361(6)
C39 H39 0.9300
C40 C41 1.362(6)
C40 C43 1.518(6)
C41 C42 1.385(6)
C41 H41 0.9300
C42 H42 0.9300
C43 H43A 0.9600
C43 H43B 0.9600
C43 H43C 0.9600
C44 C49 1.366(6)
C44 C45 1.367(6)
C45 C46 1.377(7)
C45 H45 0.9300
C46 C47 1.350(7)
C46 H46 0.9300
C47 C48 1.360(7)
C47 H47 0.9300
C48 C49 1.380(6)
C48 H48 0.9300
C49 H49 0.9300
C50 C51 1.373(5)
C50 C55 1.379(5)
C51 C52 1.363(6)
C51 H51 0.9300
C52 C53 1.371(6)
C52 H52 0.9300
C53 C54 1.360(6)
C53 C56 1.512(6)
C54 C55 1.369(5)
C54 H54 0.9300
C55 H55 0.9300
C56 H56A 0.9600
C56 H56B 0.9600
C56 H56C 0.9600
